data_1000435
loop_
_publ_author_name
'Cavellec, M'
'Riou, D'
'Ferey, G'

_publ_section_title 'Synthetic spheniscidite'
_journal_coden_ASTM ACSCEE
_journal_name_full 'Acta Crystallographica C (39,1983-)'
_journal_page_first 1379
_journal_page_last 1381
_journal_volume 50
_journal_year 1994
_chemical_compound_source synthetic
_chemical_formula_structural 'Fe2 (N H4) (O H) (P O4)2 (H2 O)2'
_chemical_formula_sum 'Fe2 H9 N O11 P2'
_chemical_name_mineral Spheniscidite
_chemical_name_systematic
;
Diiron(III) ammonium hydroxide bis(phosphate(V)) dihydrate
;
_space_group_IT_number 14
_symmetry_cell_setting monoclinic
_symmetry_Int_Tables_number 14
_symmetry_space_group_name_Hall '-P 2yn'
_symmetry_space_group_name_H-M 'P 1 21/n 1'
_cell_angle_alpha 90
_cell_angle_beta 102.803(8)
_cell_angle_gamma 90
_cell_formula_units_Z 4
_cell_length_a 9.8232(6)
_cell_length_b 9.7376(8)
_cell_length_c 9.8716(8)
_cell_volume 920.8
_refine_ls_R_factor_all 0.026
_cod_original_formula_sum 'H9 Fe2 N O11 P2'
_cod_database_code 1000435

loop_
_symmetry_equiv_pos_as_xyz
x,y,z
1/2+x,1/2-y,1/2+z
-x,-y,-z
1/2-x,1/2+y,1/2-z

loop_
_atom_site_aniso_label
_atom_site_aniso_U_11
_atom_site_aniso_U_12
_atom_site_aniso_U_13
_atom_site_aniso_U_22
_atom_site_aniso_U_23
_atom_site_aniso_U_33
Fe1 0.0069(2) 0.0007(1) 0.0008(1) 0.0075(2) -0.0002(1) 0.0064(2)
Fe2 0.0073(2) -0.0003(1) 0.0011(1) 0.0078(2) -0.0003(1) 0.0061(2)
P1 0.0071(2) 0.0006(2) 0.0022(2) 0.0071(2) -0.0006(2) 0.0072(2)
P2 0.0074(2) -0.0003(2) -0.0002(2) 0.0064(2) 0.0003(2) 0.0064(2)
O1 0.0123(8) -0.0010(6) -0.0015(6) 0.0078(7) 0.0025(6) 0.0107(7)
O2 0.0124(8) 0.0046(6) 0.0036(6) 0.0138(8) -0.0023(6) 0.0110(8)
O3 0.0132(8) -0.0004(6) 0.0060(6) 0.0078(7) -0.0013(6) 0.0133(8)
O4 0.0096(7) 0.0021(6) 0.0013(6) 0.0135(8) -0.0013(6) 0.0068(7)
O5 0.0097(7) -0.0019(6) 0.0025(6) 0.0118(8) -0.0032(6) 0.0101(7)
O6 0.0142(8) 0.0022(6) -0.0018(6) 0.0127(8) 0.0004(6) 0.0074(7)
O7 0.0088(7) -0.0009(6) 0.0020(6) 0.0088(7) -0.0003(6) 0.0084(7)
O8 0.0088(7) 0.0044(6) -0.0006(6) 0.0179(9) -0.0015(6) 0.0098(7)
O9 0.0171(8) -0.0055(6) 0.0034(6) 0.0100(8) -0.0011(6) 0.0104(8)
O10 0.0118(8) -0.0034(7) 0.0016(8) 0.0184(9) 0.0071(8) 0.029(1)
O11 0.033(1) -0.0034(9) 0.0098(9) 0.022(1) -0.0066(8) 0.023(1)
N1 0.020(1) 0.0013(9) 0.0030(9) 0.027(1) 0.0048(9) 0.016(1)

loop_
_atom_site_label
_atom_site_type_symbol
_atom_site_symmetry_multiplicity
_atom_site_Wyckoff_symbol
_atom_site_fract_x
_atom_site_fract_y
_atom_site_fract_z
_atom_site_occupancy
_atom_site_attached_hydrogens
_atom_site_calc_flag
Fe1 Fe3+ 4 e 0.60167(3) 0.23175(3) 0.31330(3) 1. 0 d
Fe2 Fe3+ 4 e 0.88696(3) 0.95511(3) 0.87003(3) 1. 0 d
P1 P5+ 4 e 0.79641(6) 0.03494(6) 0.14807(6) 1. 0 d
P2 P5+ 4 e 0.79230(6) 0.18304(6) 0.63129(6) 1. 0 d
O1 O2- 4 e 0.7814(2) 0.0406(2) 0.6986(2) 1. 0 d
O2 O2- 4 e 0.6877(2) 0.1309(2) 0.1833(2) 1. 0 d
O3 O2- 4 e 0.7135(2) 0.3934(2) 0.2846(2) 1. 0 d
O4 O2- 4 e 0.7623(2) 0.0184(2) -0.0121(2) 1. 0 d
O5 O2- 4 e 0.0549(2) -0.0931(2) 0.8012(2) 1. 0 d
O6 O2- 4 e 0.7375(2) 0.1688(2) 0.4751(2) 1. 0 d
O7 O2- 4 e 0.5007(2) 0.3587(2) 0.4403(2) 1. 0 d
O8 O2- 4 e 0.4451(2) 0.2718(2) 0.1578(2) 1. 0 d
O9 O2- 4 e 0.7952(2) 0.7840(2) 0.8045(2) 1. 0 d
O10 O2- 4 e 0.4941(2) 0.0534(2) 0.3443(2) 1. 2 d
O11 O2- 4 e 0.6809(3) 0.8532(2) 0.4654(2) 1. 2 d
N1 N3- 4 e 0.5103(3) 0.1894(3) 0.8969(3) 1. 4 d
H1 H1+ 4 e -1. -1. -1. 9. 0 dum

loop_
_atom_type_symbol
_atom_type_oxidation_number
Fe3+ 3.000
P5+ 5.000
O2- -2.000
N3- -3.000
H1+ 1.000
